data_4109859
loop_
_publ_author_name
'Zhongliang Zhu'
'Marcin Brynda'
'Robert J. Wright'
'Roland C. Fischer'
'W. Alexander Merrill'
'Eric Rivard'
'Robert Wolf'
'James C. Fettinger'
'Marilyn M. Olmstead'
'Philip P. Power'

_publ_contact_author_address
;
Department of Chemistry
University of California
Davis
CA 95616
UNITED STATES OF AMERICA
;
_publ_contact_author_email PPPOWER@UCDAVIS.EDU
_publ_contact_author_name 'P. P. Power'
_publ_section_title
;
 Synthesis and Characterization of the Homologous M-M Bonded Series
 Ar'MMAr' (M = Zn, Cd, or Hg; Ar' = C6H3-2,6-(C6H3-2,6-Pri2)2) and Related
 Arylmetal Halides and Hydride Species
;
_journal_name_full 'Journal of the American Chemical Society'
_journal_page_first 10847
_journal_page_last 10857
_journal_paper_doi 10.1021/ja072682x
_journal_volume 129
_journal_year 2007
_chemical_formula_moiety 'C60 H74 Hg2, 3(C6 D6)'
_chemical_formula_sum 'C78 H74 D18 Hg2'
_chemical_formula_weight 1448.73
_chemical_melting_point_gt 633
_chemical_name_common 'Compound 6'
_chemical_name_systematic
; 
 ? 
;
_space_group_IT_number 68
_symmetry_cell_setting orthorhombic
_symmetry_space_group_name_Hall '-C 2a 2ac'
_symmetry_space_group_name_H-M 'C c c a :2'
_atom_sites_solution_hydrogens geom
_atom_sites_solution_primary direct
_atom_sites_solution_secondary difmap
_audit_creation_method SHELXL-97
_cell_angle_alpha 90.00
_cell_angle_beta 90.00
_cell_angle_gamma 90.00
_cell_formula_units_Z 4
_cell_length_a 17.2416(9)
_cell_length_b 25.4186(13)
_cell_length_c 15.1465(8)
_cell_measurement_reflns_used 7270
_cell_measurement_temperature 90(2)
_cell_measurement_theta_max 29.98
_cell_measurement_theta_min 2.69
_cell_volume 6638.1(6)
_computing_cell_refinement 'SAINT (7.06a) (Bruker, 2004)'
_computing_data_collection 'Bruker SMART'
_computing_data_reduction 'SAINT (7.06a) (Bruker, 2004)'
_computing_molecular_graphics 'SHELXTL 5.1, XP (Sheldrick, 1994)'
_computing_publication_material SHELXL97
_computing_structure_refinement 'SHELXL-97 (Sheldrick, 1997)'
_computing_structure_solution 'SHELXS-97 (Sheldrick, 1990)'
_diffrn_ambient_temperature 90(2)
_diffrn_measured_fraction_theta_full 1.000
_diffrn_measured_fraction_theta_max 1.000
_diffrn_measurement_device_type 'Bruker SMART 1000'
_diffrn_measurement_method '\w and \f'
_diffrn_radiation_monochromator graphite
_diffrn_radiation_source 'fine-focus sealed tube'
_diffrn_radiation_type MoK\a
_diffrn_radiation_wavelength 0.71073
_diffrn_reflns_av_R_equivalents 0.0393
_diffrn_reflns_av_sigmaI/netI 0.0214
_diffrn_reflns_limit_h_max 24
_diffrn_reflns_limit_h_min -24
_diffrn_reflns_limit_k_max 35
_diffrn_reflns_limit_k_min -35
_diffrn_reflns_limit_l_max 20
_diffrn_reflns_limit_l_min -21
_diffrn_reflns_number 42995
_diffrn_reflns_theta_full 30.00
_diffrn_reflns_theta_max 30.00
_diffrn_reflns_theta_min 1.60
_diffrn_standards_number '50 frames remeasured'
_exptl_absorpt_coefficient_mu 4.661
_exptl_absorpt_correction_T_max 0.4972
_exptl_absorpt_correction_T_min 0.4091
_exptl_absorpt_correction_type multi-scan
_exptl_absorpt_process_details 'SADABS 2.10'
_exptl_crystal_colour colorless
_exptl_crystal_density_diffrn 1.450
_exptl_crystal_description plate
_exptl_crystal_F_000 2880
_exptl_crystal_size_max 0.20
_exptl_crystal_size_mid 0.17
_exptl_crystal_size_min 0.15
_refine_diff_density_max 1.289
_refine_diff_density_min -0.582
_refine_diff_density_rms 0.098
_refine_ls_extinction_method none
_refine_ls_goodness_of_fit_ref 1.130
_refine_ls_hydrogen_treatment mixed
_refine_ls_matrix_type full
_refine_ls_number_parameters 275
_refine_ls_number_reflns 4858
_refine_ls_number_restraints 0
_refine_ls_restrained_S_all 1.130
_refine_ls_R_factor_all 0.0447
_refine_ls_R_factor_gt 0.0192
_refine_ls_shift/su_max 0.001
_refine_ls_shift/su_mean 0.000
_refine_ls_structure_factor_coef Fsqd
_refine_ls_weighting_details 'calc w=1/[\s^2^(Fo^2^)+(0.0140P)^2^+19.7343P] where P=(Fo^2^+2Fc^2^)/3'
_refine_ls_weighting_scheme calc
_refine_ls_wR_factor_gt 0.0404
_refine_ls_wR_factor_ref 0.0508
_reflns_number_gt 3136
_reflns_number_total 4855
_reflns_threshold_expression >2sigma(I)
_cod_data_source_file ja072682xsi20070417_053248_5.cif
_cod_data_source_block cccafin
_cod_original_sg_symbol_H-M 'C c c a'
_cod_database_code 4109859

loop_
_symmetry_equiv_pos_as_xyz
'x, y, z'
'-x+1/2, -y, z'
'-x, y, -z+1/2'
'x+1/2, -y, -z+1/2'
'x+1/2, y+1/2, z'
'-x+1, -y+1/2, z'
'-x+1/2, y+1/2, -z+1/2'
'x+1, -y+1/2, -z+1/2'
'-x, -y, -z'
'x-1/2, y, -z'
'x, -y, z-1/2'
'-x-1/2, y, z-1/2'
'-x+1/2, -y+1/2, -z'
'x, y+1/2, -z'
'x+1/2, -y+1/2, z-1/2'
'-x, y+1/2, z-1/2'

loop_
_atom_site_label
_atom_site_type_symbol
_atom_site_fract_x
_atom_site_fract_y
_atom_site_fract_z
_atom_site_U_iso_or_equiv
_atom_site_adp_type
_atom_site_occupancy
_atom_site_symmetry_multiplicity
_atom_site_calc_flag
_atom_site_refinement_flags
Hg1 Hg 1.0000 0.199372(5) 0.2500 0.01524(4) Uani 1 2 d S
C4 C 1.0000 0.00628(13) 0.2500 0.0214(6) Uani 1 2 d S
C2 C 0.95312(14) 0.08881(10) 0.31049(17) 0.0158(5) Uani 1 1 d .
C17 C 0.46040(18) 0.20312(12) 0.2502(3) 0.0345(6) Uani 1 1 d .
C18 C 0.4202(3) 0.2500 0.2500 0.0393(10) Uani 1 2 d S
C11 C 0.78947(17) 0.11328(13) 0.26724(18) 0.0275(7) Uani 1 1 d .
H11 H 0.8264(18) 0.0899(12) 0.238(2) 0.022(8) Uiso 1 1 d .
C15 C 1.0706(2) 0.17763(14) 0.4925(3) 0.0287(7) Uani 1 1 d .
H15A H 1.069(2) 0.1991(13) 0.442(2) 0.033(10) Uiso 1 1 d .
H15B H 1.125(2) 0.1675(15) 0.508(3) 0.043(11) Uiso 1 1 d .
H15C H 1.052(2) 0.1973(13) 0.539(3) 0.034(10) Uiso 1 1 d .
C5 C 0.90507(14) 0.12098(10) 0.37285(17) 0.0166(5) Uani 1 1 d .
C7 C 0.89523(18) 0.17497(11) 0.5035(2) 0.0233(6) Uani 1 1 d .
C6 C 0.93900(15) 0.14188(10) 0.44981(18) 0.0181(5) Uani 1 1 d .
C8 C 0.81942(18) 0.18792(12) 0.4814(2) 0.0273(7) Uani 1 1 d .
C3 C 0.95362(16) 0.03385(11) 0.3092(2) 0.0210(5) Uani 1 1 d .
C9 C 0.78700(17) 0.16770(13) 0.4062(2) 0.0267(6) Uani 1 1 d .
C16 C 1.02135(19) 0.09294(14) 0.5587(2) 0.0290(7) Uani 1 1 d .
H16A H 1.001(2) 0.1104(14) 0.609(3) 0.042(10) Uiso 1 1 d .
H16B H 1.070(2) 0.0827(14) 0.575(2) 0.038(10) Uiso 1 1 d .
H16C H 0.993(2) 0.0598(16) 0.550(3) 0.048(11) Uiso 1 1 d .
C19 C 0.7840(2) 0.95101(13) 0.5422(3) 0.0342(8) Uani 1 1 d .
C21 C 0.67029(18) 1.00450(14) 0.5429(2) 0.0328(7) Uani 1 1 d .
C20 C 0.7042(2) 0.95547(13) 0.5422(2) 0.0329(7) Uani 1 1 d .
C1 C 1.0000 0.11672(11) 0.2500 0.0139(5) Uani 1 2 d S
C14 C 1.02171(15) 0.12841(11) 0.47698(19) 0.0209(6) Uani 1 1 d .
H14 H 1.0434(18) 0.1092(12) 0.431(2) 0.021(8) Uiso 1 1 d .
C13 C 0.7708(2) 0.15848(18) 0.2042(3) 0.0419(9) Uani 1 1 d .
H13A H 0.737(3) 0.1820(19) 0.229(3) 0.068(15) Uiso 1 1 d .
H13B H 0.744(2) 0.1453(15) 0.153(3) 0.046(11) Uiso 1 1 d .
H13C H 0.818(3) 0.1776(17) 0.190(3) 0.060(13) Uiso 1 1 d .
C12 C 0.7167(2) 0.0813(2) 0.2886(3) 0.0498(11) Uani 1 1 d .
H12A H 0.731(2) 0.0538(15) 0.323(3) 0.044(12) Uiso 1 1 d .
H12B H 0.694(2) 0.0661(16) 0.234(3) 0.045(11) Uiso 1 1 d .
H12C H 0.679(3) 0.1026(17) 0.317(3) 0.055(13) Uiso 1 1 d .
C10 C 0.82804(15) 0.13372(11) 0.35059(19) 0.0211(6) Uani 1 1 d .
H7 H 0.9157(17) 0.1876(12) 0.554(2) 0.019(8) Uiso 1 1 d .
D19 D 0.8053(19) 0.9192(14) 0.542(2) 0.034(10) Uiso 1 1 d .
H3 H 0.9243(19) 0.0174(13) 0.347(2) 0.028(9) Uiso 1 1 d .
H4 H 1.0000 -0.0320(18) 0.2500 0.029(12) Uiso 1 2 d S
H8 H 0.7914(19) 0.2084(12) 0.518(2) 0.027(9) Uiso 1 1 d .
H9 H 0.738(2) 0.1755(14) 0.391(2) 0.038(10) Uiso 1 1 d .
D17 D 0.435(2) 0.1730(16) 0.249(3) 0.048(11) Uiso 1 1 d .
D18 D 0.367(3) 0.2500 0.2500 0.053(16) Uiso 1 2 d S
D20 D 0.674(2) 0.9284(14) 0.543(2) 0.037(10) Uiso 1 1 d .
D21 D 0.616(2) 1.0082(15) 0.543(3) 0.049(11) Uiso 1 1 d .

loop_
_atom_site_aniso_label
_atom_site_aniso_U_11
_atom_site_aniso_U_22
_atom_site_aniso_U_33
_atom_site_aniso_U_23
_atom_site_aniso_U_13
_atom_site_aniso_U_12
Hg1 0.01802(6) 0.01065(5) 0.01706(6) 0.000 0.00176(7) 0.000
C4 0.0260(16) 0.0132(15) 0.0250(17) 0.000 0.000(2) 0.000
C2 0.0121(10) 0.0172(12) 0.0183(12) 0.0009(10) 0.0001(9) -0.0008(9)
C17 0.0382(16) 0.0307(15) 0.0346(15) -0.001(2) -0.006(2) -0.0060(12)
C18 0.028(2) 0.046(3) 0.044(3) 0.003(3) 0.000 0.000
C11 0.0184(12) 0.0406(17) 0.0233(19) 0.0045(12) -0.0015(10) 0.0034(12)
C15 0.0259(16) 0.0295(17) 0.0309(18) -0.0001(15) -0.0031(14) -0.0052(13)
C5 0.0161(11) 0.0160(12) 0.0177(13) 0.0040(10) 0.0038(9) -0.0001(9)
C7 0.0283(15) 0.0198(14) 0.0217(15) 0.0003(12) 0.0039(13) 0.0021(12)
C6 0.0172(13) 0.0163(12) 0.0209(14) 0.0029(11) 0.0024(10) 0.0020(10)
C8 0.0277(14) 0.0262(15) 0.0279(16) 0.0043(13) 0.0112(12) 0.0098(12)
C3 0.0196(13) 0.0187(13) 0.0247(14) 0.0046(12) 0.0023(11) -0.0033(10)
C9 0.0189(14) 0.0353(17) 0.0257(15) 0.0077(13) 0.0059(11) 0.0099(12)
C16 0.0275(16) 0.0270(16) 0.0326(17) 0.0058(14) -0.0048(12) 0.0033(12)
C19 0.0336(17) 0.0240(17) 0.045(2) -0.0057(15) 0.0012(15) 0.0016(13)
C21 0.0242(15) 0.0339(17) 0.0405(19) 0.0047(15) -0.0068(13) -0.0017(13)
C20 0.0319(17) 0.0262(16) 0.041(2) -0.0022(14) -0.0060(15) -0.0067(13)
C1 0.0153(13) 0.0053(11) 0.0210(15) 0.000 0.0000(19) 0.000
C14 0.0188(12) 0.0217(14) 0.0223(14) -0.0019(11) -0.0005(9) -0.0001(10)
C13 0.042(2) 0.056(2) 0.028(2) 0.0070(18) -0.0065(16) 0.0125(19)
C12 0.036(2) 0.078(3) 0.036(2) 0.002(2) -0.0031(17) -0.020(2)
C10 0.0159(12) 0.0261(15) 0.0215(14) 0.0062(12) 0.0020(10) 0.0016(11)

loop_
_atom_type_symbol
_atom_type_description
_atom_type_scat_dispersion_real
_atom_type_scat_dispersion_imag
_atom_type_scat_source
C C 0.0033 0.0016 'International Tables Vol C Tables 4.2.6.8 and 6.1.1.4'
H H 0.0000 0.0000 'International Tables Vol C Tables 4.2.6.8 and 6.1.1.4'
Hg Hg -2.3894 9.2266 'International Tables Vol C Tables 4.2.6.8 and 6.1.1.4'
D D 0.0000 0.0000 'International Tables Vol C Tables 4.2.6.8 and 6.1.1.4'

loop_
_geom_angle_atom_site_label_1
_geom_angle_atom_site_label_2
_geom_angle_atom_site_label_3
_geom_angle
_geom_angle_site_symmetry_1
_geom_angle_site_symmetry_3
C1 Hg1 Hg1 180.0 . 6_655
H4 C4 C3 120.25(17) . .
H4 C4 C3 120.25(17) . 3_755
C3 C4 C3 119.5(3) . 3_755
C3 C2 C1 119.3(2) . .
C3 C2 C5 123.9(2) . .
C1 C2 C5 116.8(2) . .
C17 C17 C18 120.2(2) 3_655 .
C17 C18 C17 119.6(4) 8_455 .
H11 C11 C10 107.1(18) . .
H11 C11 C13 108.5(18) . .
C10 C11 C13 110.8(3) . .
H11 C11 C12 107.8(18) . .
C10 C11 C12 111.4(3) . .
C13 C11 C12 111.1(3) . .
H15C C15 H15A 107(3) . .
H15C C15 H15B 107(3) . .
H15A C15 H15B 111(3) . .
H15C C15 C14 112(2) . .
H15A C15 C14 110(2) . .
H15B C15 C14 110(2) . .
C10 C5 C6 120.2(2) . .
C10 C5 C2 119.7(2) . .
C6 C5 C2 119.8(2) . .
H7 C7 C8 119(2) . .
H7 C7 C6 120(2) . .
C8 C7 C6 120.9(3) . .
C7 C6 C5 119.1(3) . .
C7 C6 C14 119.1(3) . .
C5 C6 C14 121.9(2) . .
H8 C8 C9 120(2) . .
H8 C8 C7 120(2) . .
C9 C8 C7 119.7(3) . .
H3 C3 C4 121(2) . .
H3 C3 C2 118(2) . .
C4 C3 C2 121.1(3) . .
H9 C9 C8 121(2) . .
H9 C9 C10 118(2) . .
C8 C9 C10 121.8(3) . .
H16B C16 H16A 105(3) . .
H16B C16 H16C 104(3) . .
H16A C16 H16C 109(3) . .
H16B C16 C14 113(2) . .
H16A C16 C14 112(2) . .
H16C C16 C14 113(2) . .
C21 C19 C20 120.2(3) 2_675 .
C20 C21 C19 120.0(3) . 2_675
C21 C20 C19 119.8(3) . .
C2 C1 C2 119.7(3) . 3_755
C2 C1 Hg1 120.15(14) . .
C2 C1 Hg1 120.15(14) 3_755 .
H14 C14 C6 106.9(19) . .
H14 C14 C15 108.8(19) . .
C6 C14 C15 112.0(2) . .
H14 C14 C16 107.5(19) . .
C6 C14 C16 110.3(2) . .
C15 C14 C16 111.1(3) . .
H13A C13 H13C 108(4) . .
H13A C13 H13B 104(3) . .
H13C C13 H13B 113(3) . .
H13A C13 C11 111(3) . .
H13C C13 C11 110(3) . .
H13B C13 C11 110(2) . .
H12A C12 H12C 112(4) . .
H12A C12 H12B 107(3) . .
H12C C12 H12B 109(3) . .
H12A C12 C11 108(2) . .
H12C C12 C11 111(3) . .
H12B C12 C11 111(2) . .
C9 C10 C5 118.4(3) . .
C9 C10 C11 119.4(2) . .
C5 C10 C11 122.2(3) . .

loop_
_geom_bond_atom_site_label_1
_geom_bond_atom_site_label_2
_geom_bond_distance
_geom_bond_site_symmetry_2
Hg1 C1 2.101(3) .
Hg1 Hg1 2.5738(3) 6_655
C4 H4 0.97(5) .
C4 C3 1.391(3) .
C4 C3 1.391(3) 3_755
C2 C3 1.397(4) .
C2 C1 1.413(3) .
C2 C5 1.499(4) .
C17 C17 1.365(6) 3_655
C17 C18 1.379(4) .
C18 C17 1.379(4) 8_455
C11 H11 0.97(3) .
C11 C10 1.519(4) .
C11 C13 1.528(5) .
C11 C12 1.530(5) .
C15 H15C 0.92(4) .
C15 H15A 0.93(4) .
C15 H15B 0.99(4) .
C15 C14 1.527(4) .
C5 C10 1.408(4) .
C5 C6 1.408(4) .
C7 H7 0.90(3) .
C7 C8 1.389(4) .
C7 C6 1.392(4) .
C6 C14 1.523(4) .
C8 H8 0.90(3) .
C8 C9 1.370(5) .
C3 H3 0.87(3) .
C9 H9 0.90(4) .
C9 C10 1.398(4) .
C16 H16B 0.92(4) .
C16 H16A 0.95(4) .
C16 H16C 0.98(4) .
C16 C14 1.531(4) .
C19 C21 1.379(5) 2_675
C19 C20 1.381(5) .
C21 C20 1.376(5) .
C21 C19 1.379(5) 2_675
C1 C2 1.413(3) 3_755
C14 H14 0.93(3) .
C13 H13A 0.92(5) .
C13 H13C 0.97(4) .
C13 H13B 0.97(4) .
C12 H12A 0.91(4) .
C12 H12C 0.95(4) .
C12 H12B 0.99(4) .
